data_7002898
loop_
_publ_author_name
'Si, Zhenjun'
'Li, Xiaona'
'Li, Xiyan'
'Xu, Guohai'
'Pan, Chenling'
'Guo, Zhiyong'
'Zhang, Hongjie'
'Zhou, Liang'

_publ_section_title
;
 Novel Re(i) dendrimers: synthesis, characterization and theoretical
 studies
;
_journal_issue 47
_journal_name_full 'Dalton Transactions'
_journal_page_first 10592
_journal_page_last 10600
_journal_paper_doi 10.1039/b912939a
_journal_year 2009
_chemical_formula_moiety 'C42 H35 Br N5 O3 Re, C H4 O, C H2 Cl2'
_chemical_formula_sum 'C44 H41 Br Cl2 N5 O4 Re'
_chemical_formula_weight 1040.83
_chemical_name_systematic
;
?
;
_space_group_IT_number 2
_symmetry_cell_setting triclinic
_symmetry_space_group_name_Hall '-P 1'
_symmetry_space_group_name_H-M 'P -1'
_atom_sites_solution_hydrogens geom
_atom_sites_solution_primary direct
_atom_sites_solution_secondary difmap
_audit_creation_method SHELXL-97
_cell_angle_alpha 80.0310(10)
_cell_angle_beta 66.9410(10)
_cell_angle_gamma 84.7430(10)
_cell_formula_units_Z 2
_cell_length_a 11.9617(7)
_cell_length_b 13.7719(8)
_cell_length_c 13.8699(8)
_cell_measurement_temperature 215(2)
_cell_volume 2069.8(2)
_computing_structure_refinement 'SHELXL-97 (Sheldrick, 1997)'
_diffrn_ambient_temperature 215(2)
_diffrn_measured_fraction_theta_full 0.994
_diffrn_measured_fraction_theta_max 0.928
_diffrn_radiation_monochromator graphite
_diffrn_radiation_source 'fine-focus sealed tube'
_diffrn_radiation_type MoK\a
_diffrn_radiation_wavelength 0.71073
_diffrn_reflns_av_R_equivalents 0.0333
_diffrn_reflns_av_sigmaI/netI 0.0896
_diffrn_reflns_limit_h_max 13
_diffrn_reflns_limit_h_min -15
_diffrn_reflns_limit_k_max 18
_diffrn_reflns_limit_k_min -16
_diffrn_reflns_limit_l_max 16
_diffrn_reflns_limit_l_min -17
_diffrn_reflns_number 13152
_diffrn_reflns_theta_full 25.00
_diffrn_reflns_theta_max 28.31
_diffrn_reflns_theta_min 1.61
_exptl_absorpt_coefficient_mu 4.079
_exptl_absorpt_correction_T_max 0.480
_exptl_absorpt_correction_T_min 0.306
_exptl_absorpt_correction_type empirical
_exptl_crystal_colour Yellow
_exptl_crystal_density_diffrn 1.670
_exptl_crystal_density_method 'not measured'
_exptl_crystal_F_000 1032
_exptl_crystal_size_max 0.32
_exptl_crystal_size_mid 0.25
_exptl_crystal_size_min 0.18
_refine_diff_density_max 0.995
_refine_diff_density_min -1.220
_refine_diff_density_rms 0.208
_refine_ls_extinction_method none
_refine_ls_goodness_of_fit_ref 0.996
_refine_ls_hydrogen_treatment mixed
_refine_ls_matrix_type full
_refine_ls_number_parameters 526
_refine_ls_number_reflns 9549
_refine_ls_number_restraints 11
_refine_ls_restrained_S_all 1.028
_refine_ls_R_factor_all 0.0769
_refine_ls_R_factor_gt 0.0482
_refine_ls_shift/su_max 0.001
_refine_ls_shift/su_mean 0.000
_refine_ls_structure_factor_coef Fsqd
_refine_ls_weighting_details 'calc w=1/[\s^2^(Fo^2^)+(0.0519P)^2^+0.0000P] where P=(Fo^2^+2Fc^2^)/3'
_refine_ls_weighting_scheme calc
_refine_ls_wR_factor_gt 0.1022
_refine_ls_wR_factor_ref 0.1141
_reflns_number_gt 7124
_reflns_number_total 9549
_reflns_threshold_expression >2sigma(I)
_cod_data_source_file b912939a.txt
_cod_data_source_block CCDC_722315
_cod_original_cell_volume 2069.9(2)
_cod_original_sg_symbol_H-M p-1
_cod_database_code 7002898

loop_
_symmetry_equiv_pos_as_xyz
'x, y, z'
'-x, -y, -z'

loop_
_atom_site_label
_atom_site_type_symbol
_atom_site_fract_x
_atom_site_fract_y
_atom_site_fract_z
_atom_site_U_iso_or_equiv
_atom_site_adp_type
_atom_site_occupancy
_atom_site_symmetry_multiplicity
_atom_site_calc_flag
_atom_site_refinement_flags
_atom_site_disorder_assembly
_atom_site_disorder_group
C1 C 0.1031(6) 0.3078(5) 0.4967(6) 0.0267(16) Uani 1 1 d . . .
C2 C 0.2164(6) 0.3411(5) 0.2818(6) 0.0274(15) Uani 1 1 d . . .
C3 C 0.1106(7) 0.1643(5) 0.3759(5) 0.0291(16) Uani 1 1 d . . .
C4 C 0.4190(5) 0.2421(4) 0.4844(5) 0.0172(13) Uani 1 1 d . . .
C5 C 0.4131(6) 0.3938(4) 0.3824(5) 0.0246(15) Uani 1 1 d . . .
H5 H 0.3784 0.4361 0.3412 0.030 Uiso 1 1 calc R . .
C6 C 0.5082(6) 0.4280(5) 0.4004(5) 0.0237(14) Uani 1 1 d . . .
H6 H 0.5361 0.4915 0.3713 0.028 Uiso 1 1 calc R . .
C7 C 0.5598(6) 0.3675(4) 0.4612(5) 0.0206(13) Uani 1 1 d . . .
H7 H 0.6239 0.3893 0.4732 0.025 Uiso 1 1 calc R . .
C8 C 0.5156(5) 0.2716(4) 0.5058(5) 0.0190(13) Uani 1 1 d . . .
C9 C 0.5623(6) 0.2007(4) 0.5689(5) 0.0197(13) Uani 1 1 d . . .
C10 C 0.5102(5) 0.1094(4) 0.6121(5) 0.0172(13) Uani 1 1 d . . .
C11 C 0.4101(5) 0.0777(4) 0.5949(5) 0.0166(12) Uani 1 1 d . . .
C12 C 0.3681(5) 0.1467(4) 0.5274(5) 0.0179(13) Uani 1 1 d . . .
C13 C 0.2256(6) 0.0367(4) 0.5398(5) 0.0202(13) Uani 1 1 d . . .
H13 H 0.1627 0.0219 0.5216 0.024 Uiso 1 1 calc R . .
C14 C 0.2619(6) -0.0341(4) 0.6064(5) 0.0219(14) Uani 1 1 d . . .
H14 H 0.2238 -0.0944 0.6320 0.026 Uiso 1 1 calc R . .
C15 C 0.3552(6) -0.0144(4) 0.6347(5) 0.0198(13) Uani 1 1 d . . .
H15 H 0.3810 -0.0611 0.6791 0.024 Uiso 1 1 calc R . .
C16 C 0.6658(5) 0.1229(4) 0.6559(5) 0.0182(13) Uani 1 1 d . . .
C17 C 0.7576(5) 0.0961(4) 0.7016(5) 0.0184(13) Uani 1 1 d . . .
C18 C 0.7369(6) 0.0254(4) 0.7918(5) 0.0212(14) Uani 1 1 d . . .
H18 H 0.6630 -0.0063 0.8236 0.025 Uiso 1 1 calc R . .
C19 C 0.8244(6) 0.0019(4) 0.8344(5) 0.0216(14) Uani 1 1 d . . .
H19 H 0.8097 -0.0456 0.8942 0.026 Uiso 1 1 calc R . .
C20 C 0.9346(5) 0.0495(4) 0.7874(5) 0.0191(13) Uani 1 1 d . . .
C21 C 0.9544(6) 0.1212(4) 0.6988(5) 0.0218(14) Uani 1 1 d . . .
H21 H 1.0278 0.1537 0.6676 0.026 Uiso 1 1 calc R . .
C22 C 0.8669(6) 0.1447(5) 0.6567(5) 0.0210(14) Uani 1 1 d . . .
H22 H 0.8811 0.1933 0.5980 0.025 Uiso 1 1 calc R . .
C23 C 1.1000(6) 0.0867(5) 0.8425(5) 0.0226(14) Uani 1 1 d . . .
C24 C 1.0958(7) 0.1904(5) 0.8301(5) 0.0278(15) Uani 1 1 d . . .
H24 H 1.0394 0.2273 0.8071 0.033 Uiso 1 1 calc R . .
C25 C 1.1790(7) 0.2351(5) 0.8533(5) 0.0290(16) Uani 1 1 d . . .
H25 H 1.1753 0.3035 0.8476 0.035 Uiso 1 1 calc R . .
C26 C 1.2683(6) 0.1841(5) 0.8850(5) 0.0243(14) Uani 1 1 d . . .
C27 C 1.2713(6) 0.0821(5) 0.8965(5) 0.0223(14) Uani 1 1 d . . .
H27 H 1.3307 0.0460 0.9161 0.027 Uiso 1 1 calc R . .
C28 C 1.1851(6) 0.0329(4) 0.8787(5) 0.0190(13) Uani 1 1 d . . .
C29 C 1.1590(5) -0.0699(4) 0.8901(5) 0.0190(13) Uani 1 1 d . . .
C30 C 1.0624(6) -0.0737(4) 0.8589(5) 0.0186(13) Uani 1 1 d . . .
C31 C 1.0217(6) -0.1637(4) 0.8557(5) 0.0241(14) Uani 1 1 d . . .
H31 H 0.9591 -0.1663 0.8324 0.029 Uiso 1 1 calc R . .
C32 C 1.0752(6) -0.2489(5) 0.8877(5) 0.0258(15) Uani 1 1 d . . .
H32 H 1.0482 -0.3093 0.8853 0.031 Uiso 1 1 calc R . .
C33 C 1.1700(6) -0.2473(5) 0.9240(5) 0.0258(15) Uani 1 1 d . . .
C34 C 1.2129(6) -0.1576(5) 0.9238(5) 0.0224(14) Uani 1 1 d . . .
H34 H 1.2767 -0.1549 0.9456 0.027 Uiso 1 1 calc R . .
C35 C 1.3561(6) 0.2426(5) 0.9087(5) 0.0278(15) Uani 1 1 d . . .
C36 C 1.4563(7) 0.1759(5) 0.9299(6) 0.0356(18) Uani 1 1 d . . .
H36A H 1.4201 0.1250 0.9884 0.053 Uiso 1 1 calc R . .
H36B H 1.5075 0.2143 0.9466 0.053 Uiso 1 1 calc R . .
H36C H 1.5041 0.1465 0.8679 0.053 Uiso 1 1 calc R . .
C37 C 1.2845(7) 0.2904(5) 1.0085(6) 0.0377(19) Uani 1 1 d . . .
H37A H 1.2473 0.2400 1.0673 0.057 Uiso 1 1 calc R . .
H37B H 1.2227 0.3345 0.9965 0.057 Uiso 1 1 calc R . .
H37C H 1.3388 0.3266 1.0240 0.057 Uiso 1 1 calc R . .
C38 C 1.4155(7) 0.3231(5) 0.8151(6) 0.0367(18) Uani 1 1 d . . .
H38A H 1.4699 0.3591 0.8306 0.055 Uiso 1 1 calc R . .
H38B H 1.3537 0.3673 0.8032 0.055 Uiso 1 1 calc R . .
H38C H 1.4601 0.2933 0.7527 0.055 Uiso 1 1 calc R . .
C39 C 1.2225(7) -0.3475(5) 0.9597(6) 0.0301(16) Uani 1 1 d . . .
C40 C 1.3137(8) -0.3327(5) 1.0073(7) 0.044(2) Uani 1 1 d . . .
H40A H 1.2741 -0.2993 1.0678 0.066 Uiso 1 1 calc R . .
H40B H 1.3791 -0.2937 0.9553 0.066 Uiso 1 1 calc R . .
H40C H 1.3452 -0.3956 1.0287 0.066 Uiso 1 1 calc R . .
C41 C 1.1193(8) -0.4109(6) 1.0441(8) 0.056(3) Uani 1 1 d . . .
H41A H 1.0789 -0.3770 1.1041 0.084 Uiso 1 1 calc R . .
H41B H 1.1524 -0.4728 1.0662 0.084 Uiso 1 1 calc R . .
H41C H 1.0620 -0.4224 1.0147 0.084 Uiso 1 1 calc R . .
C42 C 1.2869(9) -0.4012(6) 0.8646(7) 0.061(3) Uani 1 1 d . . .
H42A H 1.2303 -0.4117 0.8342 0.091 Uiso 1 1 calc R . .
H42B H 1.3188 -0.4637 0.8870 0.091 Uiso 1 1 calc R . .
H42C H 1.3523 -0.3622 0.8127 0.091 Uiso 1 1 calc R . .
C43 C 0.9005(7) 0.4687(5) 0.3807(7) 0.043(2) Uani 1 1 d . . .
H43A H 0.9827 0.4927 0.3462 0.051 Uiso 1 1 calc R . .
H43B H 0.8788 0.4608 0.4566 0.051 Uiso 1 1 calc R . .
C44 C 0.7448(8) 0.3774(6) 0.7213(6) 0.046(2) Uani 1 1 d D . .
N1 N 0.3694(5) 0.3033(4) 0.4212(4) 0.0205(11) Uani 1 1 d . . .
N2 N 0.2758(5) 0.1250(3) 0.5002(4) 0.0186(11) Uani 1 1 d . . .
N3 N 0.6592(5) 0.2084(4) 0.5968(4) 0.0185(11) Uani 1 1 d . . .
N4 N 0.5769(5) 0.0618(4) 0.6679(4) 0.0198(11) Uani 1 1 d . . .
H3 H 0.5647 0.0037 0.7041 0.024 Uiso 1 1 calc R . .
N5 N 1.0262(5) 0.0233(4) 0.8286(4) 0.0201(11) Uani 1 1 d . . .
O1 O 0.0330(5) 0.3465(4) 0.5467(4) 0.0387(13) Uani 1 1 d . . .
O2 O 0.2063(5) 0.4038(3) 0.2190(4) 0.0392(13) Uani 1 1 d . . .
O3 O 0.0348(5) 0.1199(4) 0.3750(4) 0.0356(12) Uani 1 1 d . . .
O4 O 0.7261(5) 0.3936(3) 0.6175(4) 0.0425(14) Uani 1 1 d D . .
Cl1 Cl 0.8003(2) 0.55625(16) 0.34564(18) 0.0533(6) Uani 1 1 d . . .
Cl2 Cl 0.8956(2) 0.35345(16) 0.34358(19) 0.0524(6) Uani 1 1 d . . .
Br1 Br 0.42567(6) 0.17382(5) 0.24137(5) 0.02861(16) Uani 1 1 d . . .
Re1 Re 0.23187(2) 0.238596(19) 0.38931(2) 0.02045(8) Uani 1 1 d . . .
H4 H 0.725(6) 0.3311(19) 0.608(5) 0.031 Uiso 1 1 d D . .
H44A H 0.714(4) 0.432(2) 0.764(2) 0.031 Uiso 1 1 d D . .
H44B H 0.704(4) 0.318(2) 0.771(2) 0.031 Uiso 1 1 d D . .
H44C H 0.8304(15) 0.367(3) 0.714(2) 0.031 Uiso 1 1 d D . .

loop_
_atom_site_aniso_label
_atom_site_aniso_U_11
_atom_site_aniso_U_22
_atom_site_aniso_U_33
_atom_site_aniso_U_23
_atom_site_aniso_U_13
_atom_site_aniso_U_12
C1 0.010(3) 0.022(3) 0.045(5) 0.023(3) -0.017(3) -0.007(3)
C2 0.027(4) 0.022(3) 0.037(4) -0.005(3) -0.017(3) 0.001(3)
C3 0.037(4) 0.029(4) 0.023(4) 0.000(3) -0.016(3) 0.009(3)
C4 0.021(3) 0.014(3) 0.019(3) -0.004(2) -0.010(3) 0.004(2)
C5 0.031(4) 0.016(3) 0.032(4) -0.002(3) -0.019(3) 0.006(3)
C6 0.029(4) 0.017(3) 0.026(4) 0.000(3) -0.013(3) 0.001(3)
C7 0.024(3) 0.019(3) 0.023(3) 0.000(3) -0.013(3) -0.001(3)
C8 0.019(3) 0.017(3) 0.022(3) -0.002(2) -0.008(3) 0.000(2)
C9 0.023(3) 0.022(3) 0.018(3) -0.005(3) -0.011(3) 0.002(3)
C10 0.021(3) 0.016(3) 0.017(3) -0.004(2) -0.010(3) 0.003(2)
C11 0.018(3) 0.018(3) 0.017(3) -0.002(2) -0.011(2) 0.004(2)
C12 0.019(3) 0.018(3) 0.016(3) -0.002(2) -0.008(3) 0.004(2)
C13 0.021(3) 0.017(3) 0.022(3) -0.003(3) -0.007(3) -0.003(3)
C14 0.025(3) 0.017(3) 0.022(3) -0.001(3) -0.008(3) 0.000(3)
C15 0.021(3) 0.022(3) 0.014(3) 0.001(2) -0.006(3) 0.003(3)
C16 0.018(3) 0.019(3) 0.020(3) -0.002(3) -0.011(3) 0.000(2)
C17 0.016(3) 0.015(3) 0.025(3) -0.004(3) -0.010(3) 0.002(2)
C18 0.023(3) 0.019(3) 0.025(3) -0.003(3) -0.013(3) 0.000(3)
C19 0.028(4) 0.017(3) 0.019(3) 0.000(2) -0.011(3) 0.004(3)
C20 0.021(3) 0.021(3) 0.021(3) -0.005(3) -0.016(3) 0.005(3)
C21 0.019(3) 0.021(3) 0.025(3) -0.002(3) -0.010(3) 0.005(3)
C22 0.024(3) 0.023(3) 0.017(3) -0.001(3) -0.011(3) 0.005(3)
C23 0.021(3) 0.027(3) 0.022(3) -0.007(3) -0.010(3) 0.003(3)
C24 0.039(4) 0.024(3) 0.028(4) -0.001(3) -0.022(3) 0.001(3)
C25 0.045(4) 0.015(3) 0.029(4) -0.002(3) -0.018(3) 0.004(3)
C26 0.019(3) 0.028(3) 0.024(4) -0.004(3) -0.006(3) -0.001(3)
C27 0.026(3) 0.029(3) 0.017(3) -0.004(3) -0.014(3) 0.006(3)
C28 0.020(3) 0.022(3) 0.015(3) -0.006(3) -0.006(3) 0.002(3)
C29 0.018(3) 0.019(3) 0.019(3) -0.002(3) -0.008(3) 0.003(2)
C30 0.023(3) 0.018(3) 0.018(3) 0.002(2) -0.012(3) -0.004(3)
C31 0.033(4) 0.022(3) 0.024(4) -0.001(3) -0.020(3) 0.000(3)
C32 0.035(4) 0.019(3) 0.027(4) -0.006(3) -0.014(3) -0.001(3)
C33 0.028(4) 0.025(3) 0.023(4) -0.002(3) -0.011(3) 0.005(3)
C34 0.021(3) 0.028(3) 0.020(3) -0.002(3) -0.011(3) 0.002(3)
C35 0.029(4) 0.024(3) 0.031(4) -0.004(3) -0.011(3) -0.005(3)
C36 0.037(4) 0.033(4) 0.045(5) -0.008(3) -0.021(4) -0.007(3)
C37 0.035(4) 0.043(4) 0.039(4) -0.019(4) -0.011(4) -0.007(4)
C38 0.041(5) 0.032(4) 0.039(4) -0.006(3) -0.015(4) -0.002(3)
C39 0.035(4) 0.025(4) 0.035(4) -0.005(3) -0.020(3) 0.006(3)
C40 0.058(5) 0.031(4) 0.053(5) 0.007(4) -0.038(4) 0.004(4)
C41 0.054(6) 0.032(4) 0.079(7) 0.017(4) -0.034(5) 0.002(4)
C42 0.090(8) 0.051(5) 0.058(6) -0.028(5) -0.046(6) 0.038(5)
C43 0.040(5) 0.039(4) 0.061(6) -0.013(4) -0.030(4) 0.006(4)
C44 0.052(5) 0.046(5) 0.050(5) -0.021(4) -0.025(4) 0.005(4)
N1 0.022(3) 0.020(3) 0.026(3) -0.005(2) -0.015(2) 0.004(2)
N2 0.021(3) 0.017(3) 0.021(3) -0.002(2) -0.012(2) 0.000(2)
N3 0.021(3) 0.021(3) 0.017(3) -0.001(2) -0.011(2) -0.001(2)
N4 0.024(3) 0.018(3) 0.020(3) 0.002(2) -0.012(2) 0.002(2)
N5 0.021(3) 0.017(3) 0.028(3) 0.001(2) -0.018(2) 0.002(2)
O1 0.050(4) 0.036(3) 0.031(3) -0.002(2) -0.013(3) -0.017(3)
O2 0.058(4) 0.028(3) 0.037(3) 0.005(2) -0.029(3) 0.003(2)
O3 0.036(3) 0.032(3) 0.052(3) -0.010(2) -0.028(3) -0.006(2)
O4 0.063(4) 0.022(3) 0.051(3) -0.001(2) -0.032(3) -0.004(3)
Cl1 0.0603(14) 0.0441(12) 0.0630(15) 0.0045(10) -0.0375(12) 0.0024(10)
Cl2 0.0458(12) 0.0505(12) 0.0714(15) -0.0255(11) -0.0292(11) 0.0083(10)
Br1 0.0331(4) 0.0238(3) 0.0288(4) -0.0015(3) -0.0132(3) 0.0011(3)
Re1 0.02327(14) 0.01882(13) 0.02398(15) -0.00093(10) -0.01550(11) 0.00167(9)

loop_
_atom_type_symbol
_atom_type_description
_atom_type_scat_dispersion_real
_atom_type_scat_dispersion_imag
_atom_type_scat_source
C C 0.0033 0.0016 'International Tables Vol C Tables 4.2.6.8 and 6.1.1.4'
H H 0.0000 0.0000 'International Tables Vol C Tables 4.2.6.8 and 6.1.1.4'
N N 0.0061 0.0033 'International Tables Vol C Tables 4.2.6.8 and 6.1.1.4'
O O 0.0106 0.0060 'International Tables Vol C Tables 4.2.6.8 and 6.1.1.4'
Cl Cl 0.1484 0.1585 'International Tables Vol C Tables 4.2.6.8 and 6.1.1.4'
Br Br -0.2901 2.4595 'International Tables Vol C Tables 4.2.6.8 and 6.1.1.4'
Re Re -1.0185 7.2310 'International Tables Vol C Tables 4.2.6.8 and 6.1.1.4'

loop_
_geom_angle_atom_site_label_1
_geom_angle_atom_site_label_2
_geom_angle_atom_site_label_3
_geom_angle
_geom_angle_site_symmetry_1
_geom_angle_site_symmetry_3
_geom_angle_publ_flag
O1 C1 Re1 174.4(7) . . ?
O2 C2 Re1 178.6(6) . . ?
O3 C3 Re1 175.5(6) . . ?
N1 C4 C8 121.8(5) . . ?
N1 C4 C12 116.9(6) . . ?
C8 C4 C12 121.3(5) . . ?
N1 C5 C6 123.3(6) . . ?
N1 C5 H5 118.3 . . ?
C6 C5 H5 118.3 . . ?
C7 C6 C5 119.3(6) . . ?
C7 C6 H6 120.3 . . ?
C5 C6 H6 120.3 . . ?
C6 C7 C8 119.7(6) . . ?
C6 C7 H7 120.1 . . ?
C8 C7 H7 120.1 . . ?
C4 C8 C7 117.9(6) . . ?
C4 C8 C9 116.7(5) . . ?
C7 C8 C9 125.4(6) . . ?
N3 C9 C10 110.2(5) . . ?
N3 C9 C8 128.6(6) . . ?
C10 C9 C8 121.2(6) . . ?
N4 C10 C9 105.2(5) . . ?
N4 C10 C11 131.0(6) . . ?
C9 C10 C11 123.8(6) . . ?
C15 C11 C12 119.0(6) . . ?
C15 C11 C10 126.4(5) . . ?
C12 C11 C10 114.6(5) . . ?
N2 C12 C11 121.2(5) . . ?
N2 C12 C4 116.6(5) . . ?
C11 C12 C4 122.2(6) . . ?
N2 C13 C14 123.6(6) . . ?
N2 C13 H13 118.2 . . ?
C14 C13 H13 118.2 . . ?
C15 C14 C13 119.5(6) . . ?
C15 C14 H14 120.3 . . ?
C13 C14 H14 120.3 . . ?
C14 C15 C11 118.6(6) . . ?
C14 C15 H15 120.7 . . ?
C11 C15 H15 120.7 . . ?
N3 C16 N4 111.5(5) . . ?
N3 C16 C17 124.9(6) . . ?
N4 C16 C17 123.5(5) . . ?
C22 C17 C18 118.9(6) . . ?
C22 C17 C16 119.1(6) . . ?
C18 C17 C16 122.0(6) . . ?
C19 C18 C17 121.0(6) . . ?
C19 C18 H18 119.5 . . ?
C17 C18 H18 119.5 . . ?
C18 C19 C20 119.6(6) . . ?
C18 C19 H19 120.2 . . ?
C20 C19 H19 120.2 . . ?
C19 C20 C21 119.4(6) . . ?
C19 C20 N5 119.8(6) . . ?
C21 C20 N5 120.8(6) . . ?
C22 C21 C20 120.9(6) . . ?
C22 C21 H21 119.6 . . ?
C20 C21 H21 119.6 . . ?
C21 C22 C17 120.2(6) . . ?
C21 C22 H22 119.9 . . ?
C17 C22 H22 119.9 . . ?
N5 C23 C28 110.3(5) . . ?
N5 C23 C24 129.6(6) . . ?
C28 C23 C24 120.0(6) . . ?
C25 C24 C23 117.3(6) . . ?
C25 C24 H24 121.4 . . ?
C23 C24 H24 121.4 . . ?
C24 C25 C26 124.2(6) . . ?
C24 C25 H25 117.9 . . ?
C26 C25 H25 117.9 . . ?
C27 C26 C25 117.8(6) . . ?
C27 C26 C35 123.0(6) . . ?
C25 C26 C35 119.2(6) . . ?
C26 C27 C28 120.3(6) . . ?
C26 C27 H27 119.9 . . ?
C28 C27 H27 119.9 . . ?
C27 C28 C23 120.3(6) . . ?
C27 C28 C29 133.8(6) . . ?
C23 C28 C29 105.9(6) . . ?
C30 C29 C34 120.4(6) . . ?
C30 C29 C28 107.5(5) . . ?
C34 C29 C28 132.1(6) . . ?
C31 C30 C29 120.4(6) . . ?
C31 C30 N5 130.5(6) . . ?
C29 C30 N5 109.0(5) . . ?
C32 C31 C30 119.0(6) . . ?
C32 C31 H31 120.5 . . ?
C30 C31 H31 120.5 . . ?
C31 C32 C33 121.9(6) . . ?
C31 C32 H32 119.1 . . ?
C33 C32 H32 119.1 . . ?
C34 C33 C32 119.0(6) . . ?
C34 C33 C39 123.3(6) . . ?
C32 C33 C39 117.7(6) . . ?
C33 C34 C29 119.3(6) . . ?
C33 C34 H34 120.4 . . ?
C29 C34 H34 120.4 . . ?
C38 C35 C36 108.7(6) . . ?
C38 C35 C37 109.4(6) . . ?
C36 C35 C37 107.7(6) . . ?
C38 C35 C26 110.1(6) . . ?
C36 C35 C26 111.8(5) . . ?
C37 C35 C26 109.1(6) . . ?
C35 C36 H36A 109.5 . . ?
C35 C36 H36B 109.5 . . ?
H36A C36 H36B 109.5 . . ?
C35 C36 H36C 109.5 . . ?
H36A C36 H36C 109.5 . . ?
H36B C36 H36C 109.5 . . ?
C35 C37 H37A 109.5 . . ?
C35 C37 H37B 109.5 . . ?
H37A C37 H37B 109.5 . . ?
C35 C37 H37C 109.5 . . ?
H37A C37 H37C 109.5 . . ?
H37B C37 H37C 109.5 . . ?
C35 C38 H38A 109.5 . . ?
C35 C38 H38B 109.5 . . ?
H38A C38 H38B 109.5 . . ?
C35 C38 H38C 109.5 . . ?
H38A C38 H38C 109.5 . . ?
H38B C38 H38C 109.5 . . ?
C40 C39 C42 108.5(7) . . ?
C40 C39 C41 108.4(7) . . ?
C42 C39 C41 109.6(7) . . ?
C40 C39 C33 110.9(6) . . ?
C42 C39 C33 109.6(6) . . ?
C41 C39 C33 109.9(6) . . ?
C39 C40 H40A 109.5 . . ?
C39 C40 H40B 109.5 . . ?
H40A C40 H40B 109.5 . . ?
C39 C40 H40C 109.5 . . ?
H40A C40 H40C 109.5 . . ?
H40B C40 H40C 109.5 . . ?
C39 C41 H41A 109.5 . . ?
C39 C41 H41B 109.5 . . ?
H41A C41 H41B 109.5 . . ?
C39 C41 H41C 109.5 . . ?
H41A C41 H41C 109.5 . . ?
H41B C41 H41C 109.5 . . ?
C39 C42 H42A 109.5 . . ?
C39 C42 H42B 109.5 . . ?
H42A C42 H42B 109.5 . . ?
C39 C42 H42C 109.5 . . ?
H42A C42 H42C 109.5 . . ?
H42B C42 H42C 109.5 . . ?
Cl2 C43 Cl1 111.6(4) . . ?
Cl2 C43 H43A 109.3 . . ?
Cl1 C43 H43A 109.3 . . ?
Cl2 C43 H43B 109.3 . . ?
Cl1 C43 H43B 109.3 . . ?
H43A C43 H43B 108.0 . . ?
O4 C44 H44A 114.7(17) . . ?
O4 C44 H44B 113.9(17) . . ?
H44A C44 H44B 103.8(19) . . ?
O4 C44 H44C 114.4(17) . . ?
H44A C44 H44C 105.1(19) . . ?
H44B C44 H44C 103.6(19) . . ?
C5 N1 C4 118.0(6) . . ?
C5 N1 Re1 126.6(4) . . ?
C4 N1 Re1 115.3(4) . . ?
C13 N2 C12 118.1(5) . . ?
C13 N2 Re1 126.7(4) . . ?
C12 N2 Re1 115.2(4) . . ?
C16 N3 C9 105.3(5) . . ?
C16 N4 C10 107.8(5) . . ?
C16 N4 H3 126.1 . . ?
C10 N4 H3 126.1 . . ?
C23 N5 C30 107.3(5) . . ?
C23 N5 C20 126.8(5) . . ?
C30 N5 C20 125.8(5) . . ?
C44 O4 H4 101(5) . . ?
C2 Re1 C3 89.8(3) . . ?
C2 Re1 C1 88.4(3) . . ?
C3 Re1 C1 90.4(3) . . ?
C2 Re1 N1 98.6(2) . . ?
C3 Re1 N1 171.5(2) . . ?
C1 Re1 N1 90.2(2) . . ?
C2 Re1 N2 172.2(2) . . ?
C3 Re1 N2 95.8(2) . . ?
C1 Re1 N2 96.9(2) . . ?
N1 Re1 N2 75.75(19) . . ?
C2 Re1 Br1 87.6(2) . . ?
C3 Re1 Br1 98.8(2) . . ?
C1 Re1 Br1 169.94(18) . . ?
N1 Re1 Br1 81.28(13) . . ?
N2 Re1 Br1 86.25(13) . . ?

loop_
_geom_bond_atom_site_label_1
_geom_bond_atom_site_label_2
_geom_bond_distance
_geom_bond_site_symmetry_2
_geom_bond_publ_flag
C1 O1 1.029(8) . ?
C1 Re1 1.981(8) . ?
C2 O2 1.151(8) . ?
C2 Re1 1.921(7) . ?
C3 O3 1.144(8) . ?
C3 Re1 1.933(8) . ?
C4 N1 1.375(7) . ?
C4 C8 1.409(8) . ?
C4 C12 1.428(8) . ?
C5 N1 1.336(8) . ?
C5 C6 1.393(9) . ?
C5 H5 0.9300 . ?
C6 C7 1.362(8) . ?
C6 H6 0.9300 . ?
C7 C8 1.414(8) . ?
C7 H7 0.9300 . ?
C8 C9 1.421(8) . ?
C9 N3 1.376(8) . ?
C9 C10 1.386(8) . ?
C10 N4 1.370(7) . ?
C10 C11 1.427(8) . ?
C11 C15 1.403(8) . ?
C11 C12 1.416(8) . ?
C12 N2 1.370(8) . ?
C13 N2 1.337(7) . ?
C13 C14 1.385(8) . ?
C13 H13 0.9300 . ?
C14 C15 1.381(9) . ?
C14 H14 0.9300 . ?
C15 H15 0.9300 . ?
C16 N3 1.327(7) . ?
C16 N4 1.358(8) . ?
C16 C17 1.461(8) . ?
C17 C22 1.387(9) . ?
C17 C18 1.398(8) . ?
C18 C19 1.381(9) . ?
C18 H18 0.9300 . ?
C19 C20 1.390(9) . ?
C19 H19 0.9300 . ?
C20 C21 1.392(8) . ?
C20 N5 1.415(7) . ?
C21 C22 1.375(8) . ?
C21 H21 0.9300 . ?
C22 H22 0.9300 . ?
C23 N5 1.383(8) . ?
C23 C28 1.404(8) . ?
C23 C24 1.408(9) . ?
C24 C25 1.380(10) . ?
C24 H24 0.9300 . ?
C25 C26 1.398(9) . ?
C25 H25 0.9300 . ?
C26 C27 1.385(9) . ?
C26 C35 1.542(9) . ?
C27 C28 1.403(9) . ?
C27 H27 0.9300 . ?
C28 C29 1.447(8) . ?
C29 C30 1.392(8) . ?
C29 C34 1.411(8) . ?
C30 C31 1.386(8) . ?
C30 N5 1.410(7) . ?
C31 C32 1.374(8) . ?
C31 H31 0.9300 . ?
C32 C33 1.414(9) . ?
C32 H32 0.9300 . ?
C33 C34 1.380(9) . ?
C33 C39 1.546(9) . ?
C34 H34 0.9300 . ?
C35 C38 1.531(9) . ?
C35 C36 1.531(10) . ?
C35 C37 1.538(9) . ?
C36 H36A 0.9600 . ?
C36 H36B 0.9600 . ?
C36 H36C 0.9600 . ?
C37 H37A 0.9600 . ?
C37 H37B 0.9600 . ?
C37 H37C 0.9600 . ?
C38 H38A 0.9600 . ?
C38 H38B 0.9600 . ?
C38 H38C 0.9600 . ?
C39 C40 1.522(10) . ?
C39 C42 1.523(10) . ?
C39 C41 1.539(11) . ?
C40 H40A 0.9600 . ?
C40 H40B 0.9600 . ?
C40 H40C 0.9600 . ?
C41 H41A 0.9600 . ?
C41 H41B 0.9600 . ?
C41 H41C 0.9600 . ?
C42 H42A 0.9600 . ?
C42 H42B 0.9600 . ?
C42 H42C 0.9600 . ?
C43 Cl2 1.764(7) . ?
C43 Cl1 1.765(7) . ?
C43 H43A 0.9700 . ?
C43 H43B 0.9700 . ?
C44 O4 1.518(7) . ?
C44 H44A 0.987(10) . ?
C44 H44B 0.993(10) . ?
C44 H44C 0.987(10) . ?
N1 Re1 2.161(5) . ?
N2 Re1 2.177(5) . ?
N4 H3 0.8600 . ?
O4 H4 0.897(10) . ?
Br1 Re1 2.6285(7) . ?

loop_
_geom_torsion_atom_site_label_1
_geom_torsion_atom_site_label_2
_geom_torsion_atom_site_label_3
_geom_torsion_atom_site_label_4
_geom_torsion
_geom_torsion_site_symmetry_1
_geom_torsion_site_symmetry_2
_geom_torsion_site_symmetry_3
_geom_torsion_site_symmetry_4
_geom_torsion_publ_flag
N1 C5 C6 C7 -0.5(10) . . . . ?
C5 C6 C7 C8 -0.7(9) . . . . ?
N1 C4 C8 C7 0.8(9) . . . . ?
C12 C4 C8 C7 -179.3(5) . . . . ?
N1 C4 C8 C9 -177.7(5) . . . . ?
C12 C4 C8 C9 2.2(8) . . . . ?
C6 C7 C8 C4 0.5(9) . . . . ?
C6 C7 C8 C9 178.9(6) . . . . ?
C4 C8 C9 N3 176.4(6) . . . . ?
C7 C8 C9 N3 -2.1(10) . . . . ?
C4 C8 C9 C10 -3.6(9) . . . . ?
C7 C8 C9 C10 177.9(6) . . . . ?
N3 C9 C10 N4 0.6(6) . . . . ?
C8 C9 C10 N4 -179.4(5) . . . . ?
N3 C9 C10 C11 -178.0(5) . . . . ?
C8 C9 C10 C11 2.0(9) . . . . ?
N4 C10 C11 C15 0.4(10) . . . . ?
C9 C10 C11 C15 178.7(6) . . . . ?
N4 C10 C11 C12 -177.0(6) . . . . ?
C9 C10 C11 C12 1.3(8) . . . . ?
C15 C11 C12 N2 -0.3(8) . . . . ?
C10 C11 C12 N2 177.3(5) . . . . ?
C15 C11 C12 C4 179.6(5) . . . . ?
C10 C11 C12 C4 -2.8(8) . . . . ?
N1 C4 C12 N2 0.9(8) . . . . ?
C8 C4 C12 N2 -179.0(5) . . . . ?
N1 C4 C12 C11 -179.0(5) . . . . ?
C8 C4 C12 C11 1.1(9) . . . . ?
N2 C13 C14 C15 -0.1(9) . . . . ?
C13 C14 C15 C11 0.3(9) . . . . ?
C12 C11 C15 C14 -0.1(8) . . . . ?
C10 C11 C15 C14 -177.4(6) . . . . ?
N3 C16 C17 C22 -22.0(9) . . . . ?
N4 C16 C17 C22 157.0(6) . . . . ?
N3 C16 C17 C18 155.5(6) . . . . ?
N4 C16 C17 C18 -25.5(9) . . . . ?
C22 C17 C18 C19 -1.7(9) . . . . ?
C16 C17 C18 C19 -179.3(6) . . . . ?
C17 C18 C19 C20 0.4(9) . . . . ?
C18 C19 C20 C21 0.8(9) . . . . ?
C18 C19 C20 N5 -177.8(5) . . . . ?
C19 C20 C21 C22 -0.6(9) . . . . ?
N5 C20 C21 C22 178.0(6) . . . . ?
C20 C21 C22 C17 -0.8(9) . . . . ?
C18 C17 C22 C21 1.9(9) . . . . ?
C16 C17 C22 C21 179.6(6) . . . . ?
N5 C23 C24 C25 177.6(6) . . . . ?
C28 C23 C24 C25 0.9(10) . . . . ?
C23 C24 C25 C26 2.0(11) . . . . ?
C24 C25 C26 C27 -1.8(10) . . . . ?
C24 C25 C26 C35 179.9(6) . . . . ?
C25 C26 C27 C28 -1.3(9) . . . . ?
C35 C26 C27 C28 176.8(6) . . . . ?
C26 C27 C28 C23 4.2(9) . . . . ?
C26 C27 C28 C29 -175.5(6) . . . . ?
N5 C23 C28 C27 178.8(5) . . . . ?
C24 C23 C28 C27 -4.0(9) . . . . ?
N5 C23 C28 C29 -1.5(7) . . . . ?
C24 C23 C28 C29 175.8(6) . . . . ?
C27 C28 C29 C30 -179.3(6) . . . . ?
C23 C28 C29 C30 1.0(7) . . . . ?
C27 C28 C29 C34 0.1(12) . . . . ?
C23 C28 C29 C34 -179.6(6) . . . . ?
C34 C29 C30 C31 -3.0(9) . . . . ?
C28 C29 C30 C31 176.4(6) . . . . ?
C34 C29 C30 N5 -179.6(5) . . . . ?
C28 C29 C30 N5 -0.2(7) . . . . ?
C29 C30 C31 C32 2.4(9) . . . . ?
N5 C30 C31 C32 178.2(6) . . . . ?
C30 C31 C32 C33 0.3(10) . . . . ?
C31 C32 C33 C34 -2.4(10) . . . . ?
C31 C32 C33 C39 179.1(6) . . . . ?
C32 C33 C34 C29 1.7(9) . . . . ?
C39 C33 C34 C29 -179.8(6) . . . . ?
C30 C29 C34 C33 0.9(9) . . . . ?
C28 C29 C34 C33 -178.3(6) . . . . ?
C27 C26 C35 C38 129.3(7) . . . . ?
C25 C26 C35 C38 -52.6(8) . . . . ?
C27 C26 C35 C36 8.4(9) . . . . ?
C25 C26 C35 C36 -173.5(6) . . . . ?
C27 C26 C35 C37 -110.7(7) . . . . ?
C25 C26 C35 C37 67.4(8) . . . . ?
C34 C33 C39 C40 7.6(9) . . . . ?
C32 C33 C39 C40 -174.0(6) . . . . ?
C34 C33 C39 C42 -112.1(8) . . . . ?
C32 C33 C39 C42 66.4(9) . . . . ?
C34 C33 C39 C41 127.4(7) . . . . ?
C32 C33 C39 C41 -54.1(8) . . . . ?
C6 C5 N1 C4 1.8(9) . . . . ?
C6 C5 N1 Re1 -175.2(5) . . . . ?
C8 C4 N1 C5 -1.9(8) . . . . ?
C12 C4 N1 C5 178.2(5) . . . . ?
C8 C4 N1 Re1 175.4(4) . . . . ?
C12 C4 N1 Re1 -4.5(7) . . . . ?
C14 C13 N2 C12 -0.2(9) . . . . ?
C14 C13 N2 Re1 176.9(4) . . . . ?
C11 C12 N2 C13 0.4(8) . . . . ?
C4 C12 N2 C13 -179.5(5) . . . . ?
C11 C12 N2 Re1 -177.0(4) . . . . ?
C4 C12 N2 Re1 3.1(6) . . . . ?
N4 C16 N3 C9 -0.7(7) . . . . ?
C17 C16 N3 C9 178.4(6) . . . . ?
C10 C9 N3 C16 0.0(7) . . . . ?
C8 C9 N3 C16 -180.0(6) . . . . ?
N3 C16 N4 C10 1.1(7) . . . . ?
C17 C16 N4 C10 -178.0(5) . . . . ?
C9 C10 N4 C16 -1.0(6) . . . . ?
C11 C10 N4 C16 177.5(6) . . . . ?
C28 C23 N5 C30 1.4(7) . . . . ?
C24 C23 N5 C30 -175.5(7) . . . . ?
C28 C23 N5 C20 -176.1(6) . . . . ?
C24 C23 N5 C20 6.9(11) . . . . ?
C31 C30 N5 C23 -176.8(7) . . . . ?
C29 C30 N5 C23 -0.7(7) . . . . ?
C31 C30 N5 C20 0.7(11) . . . . ?
C29 C30 N5 C20 176.9(6) . . . . ?
C19 C20 N5 C23 -138.2(6) . . . . ?
C21 C20 N5 C23 43.2(9) . . . . ?
C19 C20 N5 C30 44.7(9) . . . . ?
C21 C20 N5 C30 -133.9(6) . . . . ?
O2 C2 Re1 C3 115(25) . . . . ?
O2 C2 Re1 C1 24(25) . . . . ?
O2 C2 Re1 N1 -66(25) . . . . ?
O2 C2 Re1 N2 -109(25) . . . . ?
O2 C2 Re1 Br1 -146(25) . . . . ?
O3 C3 Re1 C2 -128(7) . . . . ?
O3 C3 Re1 C1 -40(7) . . . . ?
O3 C3 Re1 N1 54(8) . . . . ?
O3 C3 Re1 N2 57(7) . . . . ?
O3 C3 Re1 Br1 144(7) . . . . ?
O1 C1 Re1 C2 27(7) . . . . ?
O1 C1 Re1 C3 -62(7) . . . . ?
O1 C1 Re1 N1 126(7) . . . . ?
O1 C1 Re1 N2 -158(7) . . . . ?
O1 C1 Re1 Br1 94(7) . . . . ?
C5 N1 Re1 C2 7.1(5) . . . . ?
C4 N1 Re1 C2 -170.0(4) . . . . ?
C5 N1 Re1 C3 -175.5(15) . . . . ?
C4 N1 Re1 C3 7.5(18) . . . . ?
C5 N1 Re1 C1 -81.4(5) . . . . ?
C4 N1 Re1 C1 101.6(4) . . . . ?
C5 N1 Re1 N2 -178.4(5) . . . . ?
C4 N1 Re1 N2 4.5(4) . . . . ?
C5 N1 Re1 Br1 93.3(5) . . . . ?
C4 N1 Re1 Br1 -83.8(4) . . . . ?
C13 N2 Re1 C2 -137.1(17) . . . . ?
C12 N2 Re1 C2 40.0(19) . . . . ?
C13 N2 Re1 C3 -0.8(5) . . . . ?
C12 N2 Re1 C3 176.4(4) . . . . ?
C13 N2 Re1 C1 90.4(5) . . . . ?
C12 N2 Re1 C1 -92.5(4) . . . . ?
C13 N2 Re1 N1 178.8(5) . . . . ?
C12 N2 Re1 N1 -4.0(4) . . . . ?
C13 N2 Re1 Br1 -99.3(5) . . . . ?
C12 N2 Re1 Br1 77.9(4) . . . . ?
